data_4341126
loop_
_publ_author_name
'Ranis, Leila G.'
'Werellapatha, Kalpani'
'Pietrini, Nicholas J.'
'Bunker, Bruce A.'
'Brown, Seth N.'

_publ_section_title
;
 Metal and Ligand Effects on Bonding in Group 6 Complexes of Redox-Active
 Amidodiphenoxides
;
_journal_name_full 'Inorganic Chemistry'
_journal_page_first 140923084651005
_journal_paper_doi 10.1021/ic501222n
_journal_year 2014
_chemical_formula_moiety 'C56 H76 Mo N2 O6'
_chemical_formula_sum 'C56 H76 Mo N2 O6'
_chemical_formula_weight 969.13
_chemical_name_common (DOPO)2Mo
_chemical_name_systematic
; 
 Bis(2,4,6,8-tetra-tert-butyl-1,9-dioxophenoxazinato)molybdenum(VI) 
;
_space_group_IT_number 14
_symmetry_cell_setting monoclinic
_symmetry_space_group_name_Hall '-P 2ybc'
_symmetry_space_group_name_H-M 'P 1 21/c 1'
_atom_sites_solution_hydrogens geom
_atom_sites_solution_primary isomor
_atom_sites_solution_secondary none
_audit_creation_method SHELXL-97
_cell_angle_alpha 90.00
_cell_angle_beta 90.849(2)
_cell_angle_gamma 90.00
_cell_formula_units_Z 4
_cell_length_a 20.518(2)
_cell_length_b 19.860(2)
_cell_length_c 12.9284(14)
_cell_measurement_reflns_used 5301
_cell_measurement_temperature 120(2)
_cell_measurement_theta_max 26.37
_cell_measurement_theta_min 2.58
_cell_volume 5267.6(9)
_computing_cell_refinement 'APEX2/SAINT (Bruker, 2004)'
_computing_data_collection 'APEX2 (Bruker, 2004)'
_computing_data_reduction 'SAINT/XPREP (Bruker, 2004; Sheldrick, 2003)'
_computing_molecular_graphics 'XP (Sheldrick, 1998)'
_computing_publication_material 'XCIF (Sheldrick, 2001)'
_computing_structure_refinement 'XL (Sheldrick, 2001)'
_computing_structure_solution 'XS (Sheldrick, 2001)'
_diffrn_ambient_temperature 120(2)
_diffrn_detector_area_resol_mean 8.33
_diffrn_measured_fraction_theta_full 0.992
_diffrn_measured_fraction_theta_max 0.992
_diffrn_measurement_device_type 'Bruker APEX-II CCD'
_diffrn_measurement_method '\f and \w scans'
_diffrn_radiation_monochromator graphite
_diffrn_radiation_source 'fine-focus sealed tube'
_diffrn_radiation_type MoK\a
_diffrn_radiation_wavelength 0.71073
_diffrn_reflns_av_R_equivalents 0.1257
_diffrn_reflns_av_sigmaI/netI 0.1416
_diffrn_reflns_limit_h_max 25
_diffrn_reflns_limit_h_min -25
_diffrn_reflns_limit_k_max 24
_diffrn_reflns_limit_k_min -24
_diffrn_reflns_limit_l_max 16
_diffrn_reflns_limit_l_min -16
_diffrn_reflns_number 38852
_diffrn_reflns_theta_full 26.53
_diffrn_reflns_theta_max 26.53
_diffrn_reflns_theta_min 1.88
_exptl_absorpt_coefficient_mu 0.298
_exptl_absorpt_correction_T_max 0.9870
_exptl_absorpt_correction_T_min 0.9354
_exptl_absorpt_correction_type numerical
_exptl_absorpt_process_details
;
Blessing, R. H. (1995) Acta Cryst. A51, 33-38.

Sheldrick, G.M. (2008) SADABS v2008/1. Bruker AXS Inc. 
Madison, WI USA.
;
_exptl_crystal_colour 'dark brown'
_exptl_crystal_density_diffrn 1.222
_exptl_crystal_density_method 'not measured'
_exptl_crystal_description 'blocky fragment'
_exptl_crystal_F_000 2064
_exptl_crystal_recrystallization_method
;
 Vapor diffusion of acetonitrile into CDCl3.
;
_exptl_crystal_size_max 0.23
_exptl_crystal_size_mid 0.12
_exptl_crystal_size_min 0.04
_refine_diff_density_max 0.778
_refine_diff_density_min -1.020
_refine_diff_density_rms 0.083
_refine_ls_extinction_method none
_refine_ls_goodness_of_fit_ref 0.912
_refine_ls_hydrogen_treatment constr
_refine_ls_matrix_type full
_refine_ls_number_parameters 586
_refine_ls_number_reflns 10868
_refine_ls_number_restraints 0
_refine_ls_restrained_S_all 0.912
_refine_ls_R_factor_all 0.1152
_refine_ls_R_factor_gt 0.0503
_refine_ls_shift/su_max 0.002
_refine_ls_shift/su_mean 0.000
_refine_ls_structure_factor_coef Fsqd
_refine_ls_weighting_details 'calc w=1/[\s^2^(Fo^2^)+(0.0357P)^2^+0.0000P] where P=(Fo^2^+2Fc^2^)/3'
_refine_ls_weighting_scheme calc
_refine_ls_wR_factor_gt 0.0843
_refine_ls_wR_factor_ref 0.0970
_reflns_number_gt 6426
_reflns_number_total 10868
_reflns_threshold_expression >2sigma(I)
_cod_data_source_file ic501222n_si_003.cif
_cod_data_source_block modopo
_cod_depositor_comments
;
The following automatic conversions were performed:

'_symmetry_cell_setting' value 'Monoclinic' changed to 'monoclinic'
according to
/home/saulius/struct/COD-crude-data--automatic-downloads/rss-feeds/ACS/lib/dictionaries/cif_core.dic
dictionary named 'cif_core.dic' version 2.4.2 from 2011-04-26.

Automatic conversion script
Id: cif_fix_values 2281 2013-09-26 08:29:07Z andrius 
;
_cod_original_cell_volume 5267.5(10)
_cod_original_sg_symbol_H-M P2(1)/c
_cod_database_code 4341126

loop_
_symmetry_equiv_pos_as_xyz
'x, y, z'
'-x, y+1/2, -z+1/2'
'-x, -y, -z'
'x, -y-1/2, z-1/2'

loop_
_atom_site_label
_atom_site_type_symbol
_atom_site_fract_x
_atom_site_fract_y
_atom_site_fract_z
_atom_site_U_iso_or_equiv
_atom_site_adp_type
_atom_site_occupancy
_atom_site_symmetry_multiplicity
_atom_site_calc_flag
_atom_site_refinement_flags
Mo Mo 0.252850(14) 0.403296(14) 0.05582(2) 0.01595(8) Uani 1 1 d .
N1 N 0.34412(12) 0.39602(12) 0.0118(2) 0.0153(6) Uani 1 1 d .
N2 N 0.16111(12) 0.41520(11) 0.09714(19) 0.0128(6) Uani 1 1 d .
O1 O 0.29958(10) 0.35955(10) 0.17419(16) 0.0174(5) Uani 1 1 d .
O2 O 0.25396(10) 0.44417(10) -0.08504(16) 0.0193(5) Uani 1 1 d .
O3 O 0.20674(10) 0.32193(10) 0.00060(17) 0.0185(5) Uani 1 1 d .
O4 O 0.25074(10) 0.49164(10) 0.12965(16) 0.0165(5) Uani 1 1 d .
O10 O 0.47484(10) 0.38798(10) -0.04986(16) 0.0171(5) Uani 1 1 d .
O20 O 0.02994(10) 0.43346(10) 0.14923(16) 0.0168(5) Uani 1 1 d .
C11 C 0.39143(15) 0.37028(15) 0.0756(2) 0.0143(7) Uani 1 1 d .
C12 C 0.36571(15) 0.35087(14) 0.1701(3) 0.0158(8) Uani 1 1 d .
C13 C 0.40796(15) 0.32764(15) 0.2472(3) 0.0170(8) Uani 1 1 d .
C14 C 0.47324(15) 0.32434(14) 0.2184(3) 0.0180(8) Uani 1 1 d .
H14 H 0.5029 0.3081 0.2697 0.022 Uiso 1 1 calc R
C15 C 0.50079(15) 0.34200(14) 0.1232(3) 0.0140(7) Uani 1 1 d .
C16 C 0.45692(15) 0.36661(15) 0.0495(3) 0.0156(8) Uani 1 1 d .
C17 C 0.38398(16) 0.30998(16) 0.3555(3) 0.0236(9) Uani 1 1 d .
C18 C 0.57461(15) 0.33498(16) 0.1056(3) 0.0195(8) Uani 1 1 d .
C21 C 0.36293(15) 0.41985(14) -0.0823(2) 0.0149(8) Uani 1 1 d .
C22 C 0.31098(15) 0.44627(15) -0.1375(3) 0.0163(8) Uani 1 1 d .
C23 C 0.32126(16) 0.46988(16) -0.2377(3) 0.0212(8) Uani 1 1 d .
C24 C 0.38568(16) 0.46433(16) -0.2714(3) 0.0214(8) Uani 1 1 d .
H24 H 0.3939 0.4800 -0.3393 0.026 Uiso 1 1 calc R
C25 C 0.43953(16) 0.43815(15) -0.2159(3) 0.0184(8) Uani 1 1 d .
C26 C 0.42688(15) 0.41491(15) -0.1159(3) 0.0165(8) Uani 1 1 d .
C27 C 0.26600(17) 0.49690(19) -0.3054(3) 0.0306(9) Uani 1 1 d .
C28 C 0.50751(16) 0.43563(16) -0.2630(3) 0.0210(8) Uani 1 1 d .
C31 C 0.11466(15) 0.36934(15) 0.0681(2) 0.0142(7) Uani 1 1 d .
C32 C 0.14089(15) 0.31684(15) 0.0109(2) 0.0163(8) Uani 1 1 d .
C33 C 0.09916(15) 0.26786(15) -0.0305(2) 0.0172(8) Uani 1 1 d .
C34 C 0.03340(15) 0.27687(15) -0.0056(2) 0.0179(8) Uani 1 1 d .
H34 H 0.0040 0.2441 -0.0323 0.022 Uiso 1 1 calc R
C35 C 0.00561(15) 0.32853(15) 0.0540(2) 0.0155(8) Uani 1 1 d .
C36 C 0.04900(15) 0.37703(15) 0.0906(2) 0.0140(7) Uani 1 1 d .
C37 C 0.12426(16) 0.21142(16) -0.0997(3) 0.0211(8) Uani 1 1 d .
C38 C -0.06823(15) 0.33133(16) 0.0711(3) 0.0201(8) Uani 1 1 d .
C41 C 0.14152(14) 0.47024(15) 0.1494(2) 0.0127(7) Uani 1 1 d .
C42 C 0.19284(15) 0.51392(15) 0.1687(2) 0.0156(8) Uani 1 1 d .
C43 C 0.18166(15) 0.57304(15) 0.2231(3) 0.0196(8) Uani 1 1 d .
C44 C 0.11692(15) 0.58160(15) 0.2542(3) 0.0203(8) Uani 1 1 d .
H44 H 0.1081 0.6210 0.2931 0.024 Uiso 1 1 calc R
C45 C 0.06377(15) 0.53885(15) 0.2346(3) 0.0172(8) Uani 1 1 d .
C46 C 0.07747(15) 0.48107(15) 0.1780(2) 0.0144(7) Uani 1 1 d .
C47 C 0.23654(16) 0.62222(16) 0.2517(3) 0.0249(9) Uani 1 1 d .
C48 C -0.00521(15) 0.55623(16) 0.2726(3) 0.0199(8) Uani 1 1 d .
C171 C 0.43899(16) 0.28869(18) 0.4274(3) 0.0304(9) Uani 1 1 d .
H17A H 0.4214 0.2778 0.4955 0.046 Uiso 1 1 calc R
H17B H 0.4705 0.3255 0.4344 0.046 Uiso 1 1 calc R
H17C H 0.4607 0.2489 0.3990 0.046 Uiso 1 1 calc R
C172 C 0.35050(17) 0.37319(16) 0.4011(3) 0.0267(9) Uani 1 1 d .
H17D H 0.3146 0.3873 0.3552 0.040 Uiso 1 1 calc R
H17E H 0.3823 0.4098 0.4074 0.040 Uiso 1 1 calc R
H17F H 0.3334 0.3624 0.4695 0.040 Uiso 1 1 calc R
C173 C 0.33563(17) 0.25141(17) 0.3457(3) 0.0305(10) Uani 1 1 d .
H17G H 0.2995 0.2644 0.2995 0.046 Uiso 1 1 calc R
H17H H 0.3187 0.2404 0.4141 0.046 Uiso 1 1 calc R
H17I H 0.3578 0.2120 0.3172 0.046 Uiso 1 1 calc R
C181 C 0.61168(16) 0.31472(17) 0.2050(3) 0.0274(9) Uani 1 1 d .
H18A H 0.6583 0.3106 0.1904 0.041 Uiso 1 1 calc R
H18B H 0.5951 0.2714 0.2297 0.041 Uiso 1 1 calc R
H18C H 0.6053 0.3492 0.2581 0.041 Uiso 1 1 calc R
C182 C 0.60270(15) 0.40218(17) 0.0696(3) 0.0258(8) Uani 1 1 d .
H18D H 0.6496 0.3973 0.0584 0.039 Uiso 1 1 calc R
H18E H 0.5954 0.4365 0.1226 0.039 Uiso 1 1 calc R
H18F H 0.5811 0.4158 0.0048 0.039 Uiso 1 1 calc R
C183 C 0.58741(16) 0.28073(17) 0.0241(3) 0.0310(10) Uani 1 1 d .
H18G H 0.6344 0.2767 0.0136 0.047 Uiso 1 1 calc R
H18H H 0.5659 0.2933 -0.0412 0.047 Uiso 1 1 calc R
H18I H 0.5701 0.2375 0.0479 0.047 Uiso 1 1 calc R
C271 C 0.2903(2) 0.5279(2) -0.4051(3) 0.0609(14) Uani 1 1 d .
H27A H 0.2531 0.5445 -0.4462 0.091 Uiso 1 1 calc R
H27B H 0.3137 0.4938 -0.4448 0.091 Uiso 1 1 calc R
H27C H 0.3197 0.5654 -0.3888 0.091 Uiso 1 1 calc R
C272 C 0.22713(17) 0.55144(18) -0.2488(3) 0.0349(10) Uani 1 1 d .
H27D H 0.1917 0.5677 -0.2940 0.052 Uiso 1 1 calc R
H27E H 0.2561 0.5890 -0.2307 0.052 Uiso 1 1 calc R
H27F H 0.2088 0.5324 -0.1857 0.052 Uiso 1 1 calc R
C273 C 0.22142(18) 0.4378(2) -0.3318(3) 0.0481(12) Uani 1 1 d .
H27G H 0.1850 0.4536 -0.3753 0.072 Uiso 1 1 calc R
H27H H 0.2046 0.4183 -0.2679 0.072 Uiso 1 1 calc R
H27I H 0.2461 0.4035 -0.3693 0.072 Uiso 1 1 calc R
C281 C 0.50775(17) 0.46043(18) -0.3750(3) 0.0328(10) Uani 1 1 d .
H28A H 0.4791 0.4318 -0.4175 0.049 Uiso 1 1 calc R
H28B H 0.5522 0.4584 -0.4015 0.049 Uiso 1 1 calc R
H28C H 0.4921 0.5070 -0.3778 0.049 Uiso 1 1 calc R
C282 C 0.55310(16) 0.48238(16) -0.2010(3) 0.0261(9) Uani 1 1 d .
H28D H 0.5968 0.4811 -0.2307 0.039 Uiso 1 1 calc R
H28E H 0.5554 0.4674 -0.1288 0.039 Uiso 1 1 calc R
H28F H 0.5363 0.5285 -0.2039 0.039 Uiso 1 1 calc R
C283 C 0.53164(17) 0.36259(16) -0.2620(3) 0.0281(9) Uani 1 1 d .
H28G H 0.5014 0.3344 -0.3024 0.042 Uiso 1 1 calc R
H28H H 0.5340 0.3462 -0.1906 0.042 Uiso 1 1 calc R
H28I H 0.5750 0.3604 -0.2926 0.042 Uiso 1 1 calc R
C371 C 0.06979(16) 0.16249(17) -0.1321(3) 0.0295(9) Uani 1 1 d .
H37A H 0.0358 0.1870 -0.1705 0.044 Uiso 1 1 calc R
H37B H 0.0510 0.1421 -0.0702 0.044 Uiso 1 1 calc R
H37C H 0.0878 0.1271 -0.1761 0.044 Uiso 1 1 calc R
C372 C 0.15164(17) 0.24294(17) -0.1989(3) 0.0272(9) Uani 1 1 d .
H37D H 0.1170 0.2680 -0.2351 0.041 Uiso 1 1 calc R
H37E H 0.1679 0.2072 -0.2441 0.041 Uiso 1 1 calc R
H37F H 0.1874 0.2737 -0.1807 0.041 Uiso 1 1 calc R
C373 C 0.17592(17) 0.17162(17) -0.0407(3) 0.0309(9) Uani 1 1 d .
H37G H 0.1925 0.1355 -0.0848 0.046 Uiso 1 1 calc R
H37H H 0.1568 0.1520 0.0215 0.046 Uiso 1 1 calc R
H37I H 0.2118 0.2016 -0.0205 0.046 Uiso 1 1 calc R
C381 C -0.10464(16) 0.27498(17) 0.0124(3) 0.0284(9) Uani 1 1 d .
H38A H -0.1515 0.2788 0.0247 0.043 Uiso 1 1 calc R
H38B H -0.0890 0.2311 0.0369 0.043 Uiso 1 1 calc R
H38C H -0.0966 0.2792 -0.0619 0.043 Uiso 1 1 calc R
C382 C -0.09673(15) 0.39815(17) 0.0317(3) 0.0294(9) Uani 1 1 d .
H38D H -0.1439 0.3987 0.0429 0.044 Uiso 1 1 calc R
H38E H -0.0882 0.4028 -0.0423 0.044 Uiso 1 1 calc R
H38F H -0.0763 0.4356 0.0695 0.044 Uiso 1 1 calc R
C383 C -0.08156(16) 0.32389(17) 0.1872(3) 0.0265(9) Uani 1 1 d .
H38G H -0.1286 0.3257 0.1986 0.040 Uiso 1 1 calc R
H38H H -0.0601 0.3606 0.2252 0.040 Uiso 1 1 calc R
H38I H -0.0644 0.2806 0.2118 0.040 Uiso 1 1 calc R
C471 C 0.21163(19) 0.6849(2) 0.3051(4) 0.0652(16) Uani 1 1 d .
H47A H 0.2484 0.7147 0.3221 0.098 Uiso 1 1 calc R
H47B H 0.1894 0.6721 0.3688 0.098 Uiso 1 1 calc R
H47C H 0.1810 0.7086 0.2590 0.098 Uiso 1 1 calc R
C472 C 0.27275(17) 0.64333(17) 0.1540(3) 0.0319(10) Uani 1 1 d .
H47D H 0.2895 0.6032 0.1192 0.048 Uiso 1 1 calc R
H47E H 0.3092 0.6730 0.1731 0.048 Uiso 1 1 calc R
H47F H 0.2427 0.6673 0.1072 0.048 Uiso 1 1 calc R
C473 C 0.28317(18) 0.5859(2) 0.3257(3) 0.0437(11) Uani 1 1 d .
H47G H 0.2998 0.5452 0.2923 0.066 Uiso 1 1 calc R
H47H H 0.2600 0.5734 0.3886 0.066 Uiso 1 1 calc R
H47I H 0.3197 0.6157 0.3438 0.066 Uiso 1 1 calc R
C481 C -0.00612(16) 0.62126(16) 0.3363(3) 0.0315(10) Uani 1 1 d .
H48A H 0.0227 0.6163 0.3970 0.047 Uiso 1 1 calc R
H48B H -0.0506 0.6303 0.3589 0.047 Uiso 1 1 calc R
H48C H 0.0090 0.6588 0.2938 0.047 Uiso 1 1 calc R
C482 C -0.05102(16) 0.56647(17) 0.1795(3) 0.0292(9) Uani 1 1 d .
H48D H -0.0519 0.5255 0.1373 0.044 Uiso 1 1 calc R
H48E H -0.0355 0.6043 0.1378 0.044 Uiso 1 1 calc R
H48F H -0.0951 0.5762 0.2037 0.044 Uiso 1 1 calc R
C483 C -0.02965(16) 0.49908(16) 0.3423(3) 0.0263(9) Uani 1 1 d .
H48G H -0.0299 0.4567 0.3034 0.039 Uiso 1 1 calc R
H48H H -0.0739 0.5093 0.3649 0.039 Uiso 1 1 calc R
H48I H -0.0007 0.4947 0.4028 0.039 Uiso 1 1 calc R

loop_
_atom_site_aniso_label
_atom_site_aniso_U_11
_atom_site_aniso_U_22
_atom_site_aniso_U_33
_atom_site_aniso_U_23
_atom_site_aniso_U_13
_atom_site_aniso_U_12
Mo 0.01050(14) 0.01556(14) 0.02190(17) -0.00227(15) 0.00451(11) 0.00126(14)
N1 0.0163(15) 0.0128(14) 0.0170(15) -0.0015(13) 0.0032(12) 0.0004(12)
N2 0.0121(14) 0.0081(14) 0.0184(16) -0.0005(12) 0.0018(12) 0.0013(11)
O1 0.0090(12) 0.0171(12) 0.0262(14) 0.0036(10) 0.0068(10) 0.0014(9)
O2 0.0146(13) 0.0218(12) 0.0217(14) -0.0002(10) 0.0034(11) 0.0030(10)
O3 0.0112(13) 0.0196(12) 0.0248(14) -0.0049(10) 0.0048(10) 0.0017(10)
O4 0.0121(12) 0.0167(12) 0.0207(13) -0.0012(10) 0.0045(10) 0.0015(10)
O10 0.0138(12) 0.0175(12) 0.0202(13) 0.0029(10) 0.0068(10) 0.0036(10)
O20 0.0108(12) 0.0140(11) 0.0257(14) -0.0031(10) 0.0044(11) -0.0003(9)
C11 0.0129(18) 0.0116(16) 0.018(2) -0.0028(14) 0.0010(15) 0.0007(14)
C12 0.0143(19) 0.0077(16) 0.026(2) -0.0016(15) 0.0053(16) -0.0001(14)
C13 0.0172(19) 0.0090(16) 0.025(2) 0.0013(15) 0.0016(16) -0.0006(14)
C14 0.0154(19) 0.0111(17) 0.027(2) 0.0006(15) -0.0023(16) 0.0014(14)
C15 0.0121(18) 0.0060(16) 0.024(2) -0.0005(14) 0.0056(16) 0.0000(13)
C16 0.0160(19) 0.0121(17) 0.019(2) -0.0007(15) 0.0072(16) -0.0001(14)
C17 0.020(2) 0.024(2) 0.027(2) 0.0076(17) 0.0031(17) -0.0014(16)
C18 0.0157(19) 0.0174(18) 0.026(2) 0.0004(16) 0.0032(16) 0.0027(15)
C21 0.0161(19) 0.0095(17) 0.019(2) -0.0017(14) 0.0023(15) 0.0000(13)
C22 0.0125(19) 0.0150(17) 0.022(2) -0.0045(15) 0.0039(16) 0.0014(14)
C23 0.020(2) 0.0209(19) 0.023(2) -0.0023(16) -0.0023(17) 0.0025(15)
C24 0.019(2) 0.026(2) 0.020(2) -0.0011(16) 0.0054(17) 0.0019(16)
C25 0.019(2) 0.0178(18) 0.019(2) -0.0014(15) 0.0052(16) 0.0020(15)
C26 0.0139(18) 0.0135(18) 0.022(2) -0.0009(15) 0.0027(15) 0.0012(14)
C27 0.023(2) 0.044(2) 0.024(2) 0.0001(19) 0.0027(18) 0.0113(19)
C28 0.0168(19) 0.0240(19) 0.023(2) -0.0022(16) 0.0079(16) 0.0013(16)
C31 0.0118(18) 0.0132(17) 0.0176(19) 0.0005(15) 0.0038(15) 0.0016(14)
C32 0.0138(19) 0.0213(19) 0.0140(19) 0.0000(15) 0.0027(15) 0.0013(15)
C33 0.0179(19) 0.0178(18) 0.016(2) 0.0004(15) -0.0014(15) -0.0001(15)
C34 0.0172(19) 0.0157(17) 0.021(2) 0.0016(15) -0.0008(16) -0.0048(14)
C35 0.0106(18) 0.0152(17) 0.021(2) 0.0041(15) 0.0019(15) 0.0005(14)
C36 0.0173(19) 0.0114(16) 0.0134(19) 0.0019(14) 0.0045(15) 0.0029(14)
C37 0.019(2) 0.0184(18) 0.026(2) -0.0062(16) 0.0001(16) 0.0001(15)
C38 0.0163(19) 0.0177(18) 0.026(2) -0.0006(16) 0.0012(16) -0.0002(15)
C41 0.0081(17) 0.0131(17) 0.0170(19) 0.0039(15) 0.0031(14) 0.0003(14)
C42 0.0107(18) 0.0168(18) 0.020(2) 0.0026(15) 0.0058(15) 0.0041(14)
C43 0.0161(19) 0.0189(18) 0.024(2) 0.0000(15) 0.0031(16) 0.0000(14)
C44 0.022(2) 0.0132(18) 0.026(2) -0.0046(15) 0.0083(16) 0.0058(15)
C45 0.0140(18) 0.0151(17) 0.023(2) 0.0015(15) 0.0038(15) 0.0017(14)
C46 0.0111(18) 0.0156(17) 0.0165(19) 0.0035(15) 0.0021(15) -0.0029(14)
C47 0.016(2) 0.0215(19) 0.037(2) -0.0155(17) 0.0071(18) -0.0045(15)
C48 0.0127(18) 0.0204(19) 0.027(2) -0.0030(16) 0.0059(16) 0.0019(15)
C171 0.026(2) 0.037(2) 0.029(2) 0.0126(19) 0.0075(18) 0.0062(18)
C172 0.025(2) 0.032(2) 0.023(2) -0.0023(17) 0.0092(17) 0.0003(17)
C173 0.029(2) 0.026(2) 0.037(2) 0.0117(18) 0.0105(19) -0.0017(17)
C181 0.0119(19) 0.032(2) 0.039(2) 0.0070(18) 0.0020(17) 0.0007(16)
C182 0.0170(19) 0.029(2) 0.032(2) 0.0034(19) 0.0021(16) -0.0008(17)
C183 0.017(2) 0.034(2) 0.042(3) -0.0033(19) 0.0053(18) 0.0038(17)
C271 0.045(3) 0.106(4) 0.031(3) 0.024(3) 0.006(2) 0.033(3)
C272 0.031(2) 0.043(2) 0.031(2) 0.0032(19) -0.0027(19) 0.0132(19)
C273 0.031(2) 0.069(3) 0.044(3) -0.028(2) -0.009(2) 0.014(2)
C281 0.028(2) 0.041(2) 0.030(2) 0.0068(19) 0.0110(19) 0.0065(18)
C282 0.021(2) 0.024(2) 0.034(2) 0.0035(17) 0.0104(18) -0.0016(16)
C283 0.029(2) 0.0197(19) 0.036(2) -0.0014(18) 0.0177(19) 0.0028(16)
C371 0.026(2) 0.032(2) 0.030(2) -0.0163(18) 0.0025(18) -0.0021(17)
C372 0.028(2) 0.031(2) 0.023(2) -0.0085(17) 0.0083(18) 0.0018(17)
C373 0.024(2) 0.024(2) 0.045(3) -0.0044(19) 0.0047(19) 0.0045(17)
C381 0.017(2) 0.030(2) 0.038(2) 0.0010(18) -0.0007(18) -0.0017(16)
C382 0.0163(19) 0.029(2) 0.042(2) -0.001(2) -0.0038(17) 0.0017(17)
C383 0.017(2) 0.032(2) 0.031(2) 0.0004(18) 0.0066(17) -0.0049(16)
C471 0.028(3) 0.050(3) 0.118(5) -0.057(3) 0.022(3) -0.017(2)
C472 0.023(2) 0.028(2) 0.045(3) 0.0052(19) 0.0001(19) -0.0111(17)
C473 0.026(2) 0.080(3) 0.025(2) -0.005(2) -0.0010(18) -0.011(2)
C481 0.021(2) 0.026(2) 0.048(3) -0.0151(19) 0.0171(19) 0.0024(16)
C482 0.022(2) 0.031(2) 0.035(2) 0.0046(18) 0.0066(18) 0.0103(17)
C483 0.025(2) 0.026(2) 0.028(2) 0.0028(17) 0.0136(18) 0.0068(16)

loop_
_atom_type_symbol
_atom_type_description
_atom_type_scat_dispersion_real
_atom_type_scat_dispersion_imag
_atom_type_scat_source
C C 0.0033 0.0016 'International Tables Vol C Tables 4.2.6.8 and 6.1.1.4'
H H 0.0000 0.0000 'International Tables Vol C Tables 4.2.6.8 and 6.1.1.4'
N N 0.0061 0.0033 'International Tables Vol C Tables 4.2.6.8 and 6.1.1.4'
O O 0.0106 0.0060 'International Tables Vol C Tables 4.2.6.8 and 6.1.1.4'
Mo Mo -1.6832 0.6857 'International Tables Vol C Tables 4.2.6.8 and 6.1.1.4'

loop_
_geom_angle_atom_site_label_1
_geom_angle_atom_site_label_2
_geom_angle_atom_site_label_3
_geom_angle
N1 Mo N2 177.14(10)
N1 Mo O1 75.01(9)
N2 Mo O1 107.08(9)
N1 Mo O2 75.07(10)
N2 Mo O2 102.81(9)
O1 Mo O2 150.07(8)
N1 Mo O4 103.28(9)
N2 Mo O4 74.85(9)
O1 Mo O4 91.70(8)
O2 Mo O4 94.55(8)
N1 Mo O3 106.52(9)
N2 Mo O3 75.28(9)
O1 Mo O3 98.14(9)
O2 Mo O3 90.84(9)
O4 Mo O3 150.10(8)
C11 N1 C21 117.4(3)
C11 N1 Mo 121.6(2)
C21 N1 Mo 120.9(2)
C41 N2 C31 117.7(2)
C41 N2 Mo 121.6(2)
C31 N2 Mo 120.57(19)
C12 O1 Mo 119.40(18)
C22 O2 Mo 119.28(19)
C32 O3 Mo 119.30(18)
C42 O4 Mo 118.97(18)
C26 O10 C16 118.8(2)
C46 O20 C36 118.7(2)
N1 C11 C16 123.7(3)
N1 C11 C12 111.0(3)
C16 C11 C12 125.3(3)
O1 C12 C13 128.4(3)
O1 C12 C11 112.8(3)
C13 C12 C11 118.7(3)
C12 C13 C14 114.5(3)
C12 C13 C17 121.7(3)
C14 C13 C17 123.7(3)
C13 C14 C15 128.4(3)
C13 C14 H14 115.8
C15 C14 H14 115.8
C16 C15 C14 115.0(3)
C16 C15 C18 123.9(3)
C14 C15 C18 121.0(3)
C15 C16 C11 118.0(3)
C15 C16 O10 123.8(3)
C11 C16 O10 118.1(3)
C171 C17 C13 112.3(3)
C171 C17 C173 108.4(3)
C13 C17 C173 108.3(3)
C171 C17 C172 108.8(3)
C13 C17 C172 108.2(3)
C173 C17 C172 110.8(3)
C182 C18 C183 109.6(3)
C182 C18 C181 107.4(3)
C183 C18 C181 107.6(3)
C182 C18 C15 110.0(3)
C183 C18 C15 110.1(3)
C181 C18 C15 112.0(3)
N1 C21 C22 111.5(3)
N1 C21 C26 122.2(3)
C22 C21 C26 126.2(3)
O2 C22 C21 113.2(3)
O2 C22 C23 128.0(3)
C21 C22 C23 118.8(3)
C22 C23 C24 114.7(3)
C22 C23 C27 122.1(3)
C24 C23 C27 123.2(3)
C23 C24 C25 127.4(3)
C23 C24 H24 116.3
C25 C24 H24 116.3
C26 C25 C24 115.9(3)
C26 C25 C28 122.6(3)
C24 C25 C28 121.5(3)
C21 C26 O10 119.6(3)
C21 C26 C25 117.0(3)
O10 C26 C25 123.4(3)
C271 C27 C23 112.4(3)
C271 C27 C273 109.0(3)
C23 C27 C273 107.3(3)
C271 C27 C272 107.3(3)
C23 C27 C272 111.3(3)
C273 C27 C272 109.6(3)
C281 C28 C25 112.4(3)
C281 C28 C283 107.9(3)
C25 C28 C283 108.9(3)
C281 C28 C282 106.8(3)
C25 C28 C282 108.9(3)
C283 C28 C282 112.0(3)
N2 C31 C36 122.9(3)
N2 C31 C32 111.8(3)
C36 C31 C32 125.2(3)
O3 C32 C31 112.8(3)
O3 C32 C33 128.1(3)
C31 C32 C33 119.1(3)
C32 C33 C34 114.2(3)
C32 C33 C37 121.7(3)
C34 C33 C37 124.1(3)
C33 C34 C35 128.1(3)
C33 C34 H34 116.0
C35 C34 H34 116.0
C36 C35 C34 115.4(3)
C36 C35 C38 123.7(3)
C34 C35 C38 120.9(3)
C35 C36 C31 118.1(3)
C35 C36 O20 123.5(3)
C31 C36 O20 118.4(3)
C373 C37 C33 109.0(3)
C373 C37 C371 107.9(3)
C33 C37 C371 111.9(3)
C373 C37 C372 111.7(3)
C33 C37 C372 108.7(3)
C371 C37 C372 107.7(3)
C382 C38 C35 110.8(3)
C382 C38 C383 109.5(3)
C35 C38 C383 109.1(3)
C382 C38 C381 106.6(3)
C35 C38 C381 112.1(3)
C383 C38 C381 108.6(3)
N2 C41 C42 111.5(3)
N2 C41 C46 123.3(3)
C42 C41 C46 125.2(3)
O4 C42 C41 113.1(3)
O4 C42 C43 127.6(3)
C41 C42 C43 119.4(3)
C42 C43 C44 114.3(3)
C42 C43 C47 122.3(3)
C44 C43 C47 123.3(3)
C45 C44 C43 127.7(3)
C45 C44 H44 116.1
C43 C44 H44 116.1
C46 C45 C44 115.6(3)
C46 C45 C48 123.0(3)
C44 C45 C48 121.4(3)
C41 C46 C45 117.9(3)
C41 C46 O20 118.8(3)
C45 C46 O20 123.3(3)
C471 C47 C473 108.4(3)
C471 C47 C43 112.5(3)
C473 C47 C43 107.6(3)
C471 C47 C472 108.7(3)
C473 C47 C472 109.8(3)
C43 C47 C472 109.8(3)
C482 C48 C481 107.4(3)
C482 C48 C483 110.9(3)
C481 C48 C483 107.5(3)
C482 C48 C45 109.5(3)
C481 C48 C45 112.2(3)
C483 C48 C45 109.2(3)
C17 C171 H17A 109.5
C17 C171 H17B 109.5
H17A C171 H17B 109.5
C17 C171 H17C 109.5
H17A C171 H17C 109.5
H17B C171 H17C 109.5
C17 C172 H17D 109.5
C17 C172 H17E 109.5
H17D C172 H17E 109.5
C17 C172 H17F 109.5
H17D C172 H17F 109.5
H17E C172 H17F 109.5
C17 C173 H17G 109.5
C17 C173 H17H 109.5
H17G C173 H17H 109.5
C17 C173 H17I 109.5
H17G C173 H17I 109.5
H17H C173 H17I 109.5
C18 C181 H18A 109.5
C18 C181 H18B 109.5
H18A C181 H18B 109.5
C18 C181 H18C 109.5
H18A C181 H18C 109.5
H18B C181 H18C 109.5
C18 C182 H18D 109.5
C18 C182 H18E 109.5
H18D C182 H18E 109.5
C18 C182 H18F 109.5
H18D C182 H18F 109.5
H18E C182 H18F 109.5
C18 C183 H18G 109.5
C18 C183 H18H 109.5
H18G C183 H18H 109.5
C18 C183 H18I 109.5
H18G C183 H18I 109.5
H18H C183 H18I 109.5
C27 C271 H27A 109.5
C27 C271 H27B 109.5
H27A C271 H27B 109.5
C27 C271 H27C 109.5
H27A C271 H27C 109.5
H27B C271 H27C 109.5
C27 C272 H27D 109.5
C27 C272 H27E 109.5
H27D C272 H27E 109.5
C27 C272 H27F 109.5
H27D C272 H27F 109.5
H27E C272 H27F 109.5
C27 C273 H27G 109.5
C27 C273 H27H 109.5
H27G C273 H27H 109.5
C27 C273 H27I 109.5
H27G C273 H27I 109.5
H27H C273 H27I 109.5
C28 C281 H28A 109.5
C28 C281 H28B 109.5
H28A C281 H28B 109.5
C28 C281 H28C 109.5
H28A C281 H28C 109.5
H28B C281 H28C 109.5
C28 C282 H28D 109.5
C28 C282 H28E 109.5
H28D C282 H28E 109.5
C28 C282 H28F 109.5
H28D C282 H28F 109.5
H28E C282 H28F 109.5
C28 C283 H28G 109.5
C28 C283 H28H 109.5
H28G C283 H28H 109.5
C28 C283 H28I 109.5
H28G C283 H28I 109.5
H28H C283 H28I 109.5
C37 C371 H37A 109.5
C37 C371 H37B 109.5
H37A C371 H37B 109.5
C37 C371 H37C 109.5
H37A C371 H37C 109.5
H37B C371 H37C 109.5
C37 C372 H37D 109.5
C37 C372 H37E 109.5
H37D C372 H37E 109.5
C37 C372 H37F 109.5
H37D C372 H37F 109.5
H37E C372 H37F 109.5
C37 C373 H37G 109.5
C37 C373 H37H 109.5
H37G C373 H37H 109.5
C37 C373 H37I 109.5
H37G C373 H37I 109.5
H37H C373 H37I 109.5
C38 C381 H38A 109.5
C38 C381 H38B 109.5
H38A C381 H38B 109.5
C38 C381 H38C 109.5
H38A C381 H38C 109.5
H38B C381 H38C 109.5
C38 C382 H38D 109.5
C38 C382 H38E 109.5
H38D C382 H38E 109.5
C38 C382 H38F 109.5
H38D C382 H38F 109.5
H38E C382 H38F 109.5
C38 C383 H38G 109.5
C38 C383 H38H 109.5
H38G C383 H38H 109.5
C38 C383 H38I 109.5
H38G C383 H38I 109.5
H38H C383 H38I 109.5
C47 C471 H47A 109.5
C47 C471 H47B 109.5
H47A C471 H47B 109.5
C47 C471 H47C 109.5
H47A C471 H47C 109.5
H47B C471 H47C 109.5
C47 C472 H47D 109.5
C47 C472 H47E 109.5
H47D C472 H47E 109.5
C47 C472 H47F 109.5
H47D C472 H47F 109.5
H47E C472 H47F 109.5
C47 C473 H47G 109.5
C47 C473 H47H 109.5
H47G C473 H47H 109.5
C47 C473 H47I 109.5
H47G C473 H47I 109.5
H47H C473 H47I 109.5
C48 C481 H48A 109.5
C48 C481 H48B 109.5
H48A C481 H48B 109.5
C48 C481 H48C 109.5
H48A C481 H48C 109.5
H48B C481 H48C 109.5
C48 C482 H48D 109.5
C48 C482 H48E 109.5
H48D C482 H48E 109.5
C48 C482 H48F 109.5
H48D C482 H48F 109.5
H48E C482 H48F 109.5
C48 C483 H48G 109.5
C48 C483 H48H 109.5
H48G C483 H48H 109.5
C48 C483 H48I 109.5
H48G C483 H48I 109.5
H48H C483 H48I 109.5

loop_
_geom_bond_atom_site_label_1
_geom_bond_atom_site_label_2
_geom_bond_distance
Mo N1 1.971(2)
Mo N2 1.978(2)
Mo O1 1.993(2)
Mo O2 1.994(2)
Mo O4 1.998(2)
Mo O3 1.999(2)
N1 C11 1.364(4)
N1 C21 1.367(4)
N2 C41 1.349(4)
N2 C31 1.367(4)
O1 C12 1.369(3)
O2 C22 1.362(3)
O3 C32 1.363(4)
O4 C42 1.371(3)
O10 C26 1.400(4)
O10 C16 1.407(4)
O20 C46 1.405(3)
O20 C36 1.412(3)
C11 C16 1.392(4)
C11 C12 1.393(4)
C12 C13 1.390(4)
C13 C14 1.397(4)
C13 C17 1.531(4)
C14 C15 1.406(4)
C14 H14 0.9500
C15 C16 1.390(4)
C15 C18 1.541(4)
C17 C171 1.512(5)
C17 C173 1.533(4)
C17 C172 1.552(4)
C18 C182 1.529(4)
C18 C183 1.532(4)
C18 C181 1.537(5)
C21 C22 1.378(4)
C21 C26 1.392(4)
C22 C23 1.396(4)
C23 C24 1.402(4)
C23 C27 1.520(5)
C24 C25 1.408(4)
C24 H24 0.9500
C25 C26 1.400(4)
C25 C28 1.531(4)
C27 C271 1.519(5)
C27 C273 1.523(5)
C27 C272 1.537(5)
C28 C281 1.529(5)
C28 C283 1.533(4)
C28 C282 1.535(4)
C31 C36 1.391(4)
C31 C32 1.391(4)
C32 C33 1.397(4)
C33 C34 1.403(4)
C33 C37 1.529(4)
C34 C35 1.409(4)
C34 H34 0.9500
C35 C36 1.390(4)
C35 C38 1.535(4)
C37 C373 1.519(5)
C37 C371 1.534(4)
C37 C372 1.541(4)
C38 C382 1.534(4)
C38 C383 1.537(4)
C38 C381 1.539(4)
C41 C42 1.384(4)
C41 C46 1.387(4)
C42 C43 1.389(4)
C43 C44 1.404(4)
C43 C47 1.532(4)
C44 C45 1.402(4)
C44 H44 0.9500
C45 C46 1.392(4)
C45 C48 1.544(4)
C47 C471 1.517(5)
C47 C473 1.525(5)
C47 C472 1.533(5)
C48 C482 1.530(5)
C48 C481 1.532(4)
C48 C483 1.537(4)
C171 H17A 0.9800
C171 H17B 0.9800
C171 H17C 0.9800
C172 H17D 0.9800
C172 H17E 0.9800
C172 H17F 0.9800
C173 H17G 0.9800
C173 H17H 0.9800
C173 H17I 0.9800
C181 H18A 0.9800
C181 H18B 0.9800
C181 H18C 0.9800
C182 H18D 0.9800
C182 H18E 0.9800
C182 H18F 0.9800
C183 H18G 0.9800
C183 H18H 0.9800
C183 H18I 0.9800
C271 H27A 0.9800
C271 H27B 0.9800
C271 H27C 0.9800
C272 H27D 0.9800
C272 H27E 0.9800
C272 H27F 0.9800
C273 H27G 0.9800
C273 H27H 0.9800
C273 H27I 0.9800
C281 H28A 0.9800
C281 H28B 0.9800
C281 H28C 0.9800
C282 H28D 0.9800
C282 H28E 0.9800
C282 H28F 0.9800
C283 H28G 0.9800
C283 H28H 0.9800
C283 H28I 0.9800
C371 H37A 0.9800
C371 H37B 0.9800
C371 H37C 0.9800
C372 H37D 0.9800
C372 H37E 0.9800
C372 H37F 0.9800
C373 H37G 0.9800
C373 H37H 0.9800
C373 H37I 0.9800
C381 H38A 0.9800
C381 H38B 0.9800
C381 H38C 0.9800
C382 H38D 0.9800
C382 H38E 0.9800
C382 H38F 0.9800
C383 H38G 0.9800
C383 H38H 0.9800
C383 H38I 0.9800
C471 H47A 0.9800
C471 H47B 0.9800
C471 H47C 0.9800
C472 H47D 0.9800
C472 H47E 0.9800
C472 H47F 0.9800
C473 H47G 0.9800
C473 H47H 0.9800
C473 H47I 0.9800
C481 H48A 0.9800
C481 H48B 0.9800
C481 H48C 0.9800
C482 H48D 0.9800
C482 H48E 0.9800
C482 H48F 0.9800
C483 H48G 0.9800
C483 H48H 0.9800
C483 H48I 0.9800
